data_7034943
loop_
_publ_author_name
'Wu, Wei-Ping'
'Li, Zhi-Sen'
'Liu, Bo'
'Liu, Ping'
'Xi, Zheng-Ping'
'Wang, Yao-Yu'

_publ_section_title
;
 Double-step CO2 sorption and guest-induced
 single-crystal-to-single-crystal transformation in a flexible porous
 framework.
;
_journal_issue 22
_journal_name_full 'Dalton transactions (Cambridge, England : 2003)'
_journal_page_first 10141
_journal_page_last 10145
_journal_paper_doi 10.1039/c5dt00460h
_journal_volume 44
_journal_year 2015
_chemical_formula_sum 'C36 H44 Cu2 N6 O13'
_chemical_formula_weight 895.85
_space_group_crystal_system triclinic
_space_group_IT_number 2
_space_group_name_Hall '-P 1'
_space_group_name_H-M_alt 'P -1'
_symmetry_space_group_name_Hall '-P 1'
_symmetry_space_group_name_H-M 'P -1'
_atom_sites_solution_hydrogens mixed
_audit_creation_method SHELXL-2014/7
_audit_update_record
;
2015-03-17 deposited with the CCDC.
2015-04-28 downloaded from the CCDC.
;
_cell_angle_alpha 99.393(8)
_cell_angle_beta 104.513(8)
_cell_angle_gamma 102.434(8)
_cell_formula_units_Z 1
_cell_length_a 8.976(4)
_cell_length_b 10.699(5)
_cell_length_c 11.570(6)
_cell_measurement_reflns_used 4278
_cell_measurement_temperature 293(2)
_cell_measurement_theta_max 27.866
_cell_measurement_theta_min 3.136
_cell_volume 1022.3(8)
_computing_cell_refinement 'Bruker SAINT'
_computing_data_collection 'Bruker APEX2'
_computing_data_reduction 'Bruker SAINT'
_computing_molecular_graphics 'Bruker SHELXTL'
_computing_publication_material 'Bruker SHELXTL'
_computing_structure_refinement 'SHELXL-2014/7 (Sheldrick, 2014)'
_computing_structure_solution 'SHELXS-97 (Sheldrick, 2008)'
_diffrn_ambient_temperature 293(2)
_diffrn_measured_fraction_theta_full 0.996
_diffrn_measured_fraction_theta_max 0.989
_diffrn_measurement_device_type 'Bruker APEX-II CCD'
_diffrn_measurement_method '\f and \w scans'
_diffrn_radiation_monochromator graphite
_diffrn_radiation_type MoK\a
_diffrn_radiation_wavelength 0.71073
_diffrn_reflns_av_R_equivalents 0.0366
_diffrn_reflns_av_unetI/netI 0.0438
_diffrn_reflns_laue_measured_fraction_full 0.996
_diffrn_reflns_laue_measured_fraction_max 0.989
_diffrn_reflns_limit_h_max 11
_diffrn_reflns_limit_h_min -11
_diffrn_reflns_limit_k_max 14
_diffrn_reflns_limit_k_min -14
_diffrn_reflns_limit_l_max 15
_diffrn_reflns_limit_l_min -15
_diffrn_reflns_number 15767
_diffrn_reflns_point_group_measured_fraction_full 0.996
_diffrn_reflns_point_group_measured_fraction_max 0.989
_diffrn_reflns_theta_full 25.242
_diffrn_reflns_theta_max 28.366
_diffrn_reflns_theta_min 1.868
_exptl_absorpt_coefficient_mu 1.109
_exptl_absorpt_correction_T_max 0.7457
_exptl_absorpt_correction_T_min 0.6583
_exptl_absorpt_correction_type multi-scan
_exptl_absorpt_process_details sadabs
_exptl_crystal_colour purple
_exptl_crystal_density_diffrn 1.455
_exptl_crystal_description block
_exptl_crystal_F_000 464
_exptl_crystal_size_max 0.300
_exptl_crystal_size_mid 0.300
_exptl_crystal_size_min 0.200
_refine_diff_density_max 0.765
_refine_diff_density_min -0.531
_refine_diff_density_rms 0.191
_refine_ls_extinction_method none
_refine_ls_goodness_of_fit_ref 1.036
_refine_ls_hydrogen_treatment mixed
_refine_ls_matrix_type full
_refine_ls_number_parameters 274
_refine_ls_number_reflns 5055
_refine_ls_number_restraints 0
_refine_ls_restrained_S_all 1.036
_refine_ls_R_factor_all 0.0723
_refine_ls_R_factor_gt 0.0481
_refine_ls_shift/su_max 0.000
_refine_ls_shift/su_mean 0.000
_refine_ls_structure_factor_coef Fsqd
_refine_ls_weighting_details 'w=1/[\s^2^(Fo^2^)+(0.1000P)^2^+1.0000P] where P=(Fo^2^+2Fc^2^)/3'
_refine_ls_weighting_scheme calc
_refine_ls_wR_factor_gt 0.1376
_refine_ls_wR_factor_ref 0.1730
_reflns_Friedel_coverage 0.000
_reflns_number_gt 3762
_reflns_number_total 5055
_reflns_threshold_expression 'I > 2\s(I)'
_cod_data_source_file c5dt00460h2.cif
_cod_data_source_block 1
_cod_depositor_comments 'Adding full bibliography for 7034943--7034944.cif.'
_cod_original_cell_volume 1022.3(9)
_cod_database_code 7034943
_shelx_shelxl_version_number 2014/7
_shelx_space_group_comment
;
The symmetry employed for this shelxl refinement is uniquely defined
by the following loop, which should always be used as a source of
symmetry information in preference to the above space-group names.
They are only intended as comments.
;
_shelx_estimated_absorpt_t_min 0.732
_shelx_estimated_absorpt_t_max 0.809

loop_
_space_group_symop_operation_xyz
'x, y, z'
'-x, -y, -z'

loop_
_atom_site_label
_atom_site_type_symbol
_atom_site_fract_x
_atom_site_fract_y
_atom_site_fract_z
_atom_site_U_iso_or_equiv
_atom_site_adp_type
_atom_site_occupancy
_atom_site_site_symmetry_order
_atom_site_calc_flag
_atom_site_refinement_flags_posn
_atom_site_refinement_flags_adp
_atom_site_refinement_flags_occupancy
Cu1 Cu 1.0000 1.0000 0.0000 0.03068(18) Uani 1 2 d S . P
Cu2 Cu 0.5000 0.0000 0.5000 0.02342(17) Uani 1 2 d S . P
O3 O 0.9568(3) 0.7556(2) 0.5181(2) 0.0315(5) Uani 1 1 d . . .
O5 O 0.7326(4) 0.2016(3) 0.6465(3) 0.0440(7) Uani 1 1 d . . .
O4 O 0.5603(3) 0.1714(2) 0.4629(2) 0.0304(5) Uani 1 1 d . . .
O1 O 0.9680(3) 0.9452(3) 0.1471(2) 0.0402(6) Uani 1 1 d . . .
O2 O 0.8078(4) 1.0784(3) 0.1488(3) 0.0571(9) Uani 1 1 d . . .
C3 C 0.9142(4) 0.8684(3) 0.3557(3) 0.0267(7) Uani 1 1 d . . .
H3 H 0.9960 0.8435 0.3302 0.032 Uiso 1 1 calc R U .
C11 C 0.8833(4) 0.4613(3) 0.6346(3) 0.0318(7) Uani 1 1 d . . .
H11 H 0.9319 0.4300 0.7005 0.038 Uiso 1 1 calc R U .
C12 C 0.9506(4) 0.5874(3) 0.6249(3) 0.0298(7) Uani 1 1 d . . .
H12 H 1.0435 0.6403 0.6836 0.036 Uiso 1 1 calc R U .
N1 N 0.6702(3) 0.9437(3) 0.4337(3) 0.0252(6) Uani 1 1 d . . .
C7 C 0.8771(4) 0.6329(3) 0.5263(3) 0.0249(6) Uani 1 1 d . . .
C2 C 0.8324(4) 0.9492(3) 0.2976(3) 0.0264(7) Uani 1 1 d . . .
C10 C 0.7449(4) 0.3815(3) 0.5477(3) 0.0284(7) Uani 1 1 d . . .
C4 C 0.8700(4) 0.8267(3) 0.4521(3) 0.0248(6) Uani 1 1 d . . .
C5 C 0.7473(4) 0.8639(3) 0.4875(3) 0.0266(7) Uani 1 1 d . . .
H5 H 0.7168 0.8327 0.5509 0.032 Uiso 1 1 calc R U .
C13 C 0.6768(4) 0.2428(3) 0.5551(3) 0.0300(7) Uani 1 1 d . . .
C6 C 0.7136(4) 0.9861(3) 0.3405(3) 0.0262(7) Uani 1 1 d . . .
H6 H 0.6619 1.0423 0.3035 0.031 Uiso 1 1 calc R U .
C8 C 0.7378(5) 0.5569(3) 0.4398(4) 0.0384(9) Uani 1 1 d . . .
H8 H 0.6878 0.5897 0.3754 0.046 Uiso 1 1 calc R U .
C9 C 0.6728(4) 0.4298(3) 0.4502(4) 0.0379(9) Uani 1 1 d . . .
H9 H 0.5801 0.3770 0.3912 0.045 Uiso 1 1 calc R U .
C1 C 0.8697(4) 0.9968(4) 0.1893(3) 0.0360(8) Uani 1 1 d . . .
N2 N 1.2163(4) 1.1178(4) 0.0993(3) 0.0456(9) Uani 1 1 d . . .
C14 C 1.2040(7) 1.2321(5) 0.1834(5) 0.0642(14) Uani 1 1 d . . .
H14A H 1.1462 1.2021 0.2375 0.096 Uiso 1 1 calc R U .
H14B H 1.1486 1.2835 0.1367 0.096 Uiso 1 1 calc R U .
H14C H 1.3092 1.2851 0.2307 0.096 Uiso 1 1 calc R U .
C15 C 1.3240(6) 1.0486(6) 0.1640(5) 0.0693(15) Uani 1 1 d . . .
H15A H 1.4272 1.1090 0.2046 0.104 Uiso 1 1 calc R U .
H15B H 1.3341 0.9781 0.1060 0.104 Uiso 1 1 calc R U .
H15C H 1.2809 1.0135 0.2236 0.104 Uiso 1 1 calc R U .
N3 N 0.3492(6) 0.6673(6) 0.0470(6) 0.0948(19) Uani 1 1 d . . .
O6 O 0.5832(7) 0.7319(7) 0.0169(7) 0.147(3) Uani 1 1 d . . .
C18 C 0.4314(12) 0.7226(10) -0.0115(11) 0.135(4) Uani 1 1 d . . .
H027 H 0.3841 0.7572 -0.0755 0.162 Uiso 1 1 calc R U .
C17 C 0.4092(14) 0.6082(11) 0.1453(10) 0.143(4) Uani 1 1 d . . .
H17A H 0.5222 0.6211 0.1604 0.214 Uiso 1 1 calc R U .
H17B H 0.3570 0.5157 0.1232 0.214 Uiso 1 1 calc R U .
H17C H 0.3885 0.6482 0.2181 0.214 Uiso 1 1 calc R U .
C16 C 0.1833(9) 0.6740(11) 0.0324(10) 0.142(4) Uani 1 1 d . . .
H16A H 0.1749 0.7163 0.1094 0.213 Uiso 1 1 calc R U .
H16B H 0.1130 0.5866 0.0061 0.213 Uiso 1 1 calc R U .
H16C H 0.1540 0.7233 -0.0278 0.213 Uiso 1 1 calc R U .
H2A H 1.269(6) 1.149(5) 0.051(5) 0.062(15) Uiso 1 1 d . . .
O1W O 0.140(2) 0.3599(13) 0.8969(11) 0.165(6) Uani 0.5 1 d . . P

loop_
_atom_site_aniso_label
_atom_site_aniso_U_11
_atom_site_aniso_U_22
_atom_site_aniso_U_33
_atom_site_aniso_U_23
_atom_site_aniso_U_13
_atom_site_aniso_U_12
Cu1 0.0307(3) 0.0447(4) 0.0233(3) 0.0124(3) 0.0146(2) 0.0124(3)
Cu2 0.0282(3) 0.0169(3) 0.0336(3) 0.0122(2) 0.0184(2) 0.0080(2)
O3 0.0263(12) 0.0233(11) 0.0495(15) 0.0204(11) 0.0118(11) 0.0067(9)
O5 0.0560(17) 0.0335(14) 0.0482(17) 0.0245(13) 0.0164(14) 0.0112(12)
O4 0.0325(12) 0.0199(10) 0.0447(14) 0.0139(10) 0.0181(11) 0.0064(9)
O1 0.0399(14) 0.0613(17) 0.0319(14) 0.0207(13) 0.0222(11) 0.0181(13)
O2 0.082(2) 0.068(2) 0.0539(19) 0.0426(17) 0.0420(18) 0.0397(18)
C3 0.0280(16) 0.0231(14) 0.0324(17) 0.0066(13) 0.0158(13) 0.0052(12)
C11 0.0382(18) 0.0295(17) 0.0335(18) 0.0165(14) 0.0125(15) 0.0119(14)
C12 0.0316(17) 0.0258(15) 0.0316(18) 0.0090(13) 0.0079(14) 0.0071(13)
N1 0.0311(14) 0.0215(12) 0.0314(15) 0.0125(11) 0.0178(12) 0.0093(10)
C7 0.0273(16) 0.0178(13) 0.0364(18) 0.0106(13) 0.0163(14) 0.0084(12)
C2 0.0294(16) 0.0269(15) 0.0246(16) 0.0088(13) 0.0112(13) 0.0051(12)
C10 0.0338(17) 0.0213(14) 0.0384(19) 0.0140(13) 0.0184(15) 0.0100(13)
C4 0.0283(16) 0.0172(13) 0.0312(17) 0.0096(12) 0.0110(13) 0.0049(12)
C5 0.0337(17) 0.0233(14) 0.0310(17) 0.0153(13) 0.0172(14) 0.0087(13)
C13 0.0355(18) 0.0239(15) 0.043(2) 0.0160(14) 0.0237(16) 0.0144(14)
C6 0.0308(17) 0.0264(15) 0.0286(17) 0.0126(13) 0.0145(14) 0.0111(13)
C8 0.040(2) 0.0282(17) 0.045(2) 0.0219(16) 0.0026(16) 0.0077(15)
C9 0.0332(18) 0.0263(17) 0.048(2) 0.0162(16) 0.0013(16) 0.0014(14)
C1 0.039(2) 0.046(2) 0.0291(18) 0.0161(16) 0.0176(16) 0.0101(17)
N2 0.0373(18) 0.066(2) 0.0332(18) 0.0127(17) 0.0122(15) 0.0092(17)
C14 0.062(3) 0.060(3) 0.058(3) 0.000(2) 0.012(2) 0.007(2)
C15 0.046(3) 0.097(4) 0.064(3) 0.018(3) 0.006(2) 0.029(3)
N3 0.065(3) 0.109(5) 0.119(5) 0.061(4) 0.031(3) 0.010(3)
O6 0.110(4) 0.152(6) 0.212(7) 0.077(5) 0.102(5) 0.017(4)
C18 0.124(7) 0.138(8) 0.194(11) 0.082(8) 0.103(8) 0.042(6)
C17 0.197(11) 0.145(9) 0.140(8) 0.077(7) 0.083(8) 0.086(8)
C16 0.078(5) 0.174(10) 0.180(10) 0.067(8) 0.043(6) 0.020(6)
O1W 0.275(19) 0.104(9) 0.099(8) -0.006(7) 0.017(10) 0.083(11)

loop_
_atom_type_symbol
_atom_type_description
_atom_type_scat_dispersion_real
_atom_type_scat_dispersion_imag
_atom_type_scat_source
C C 0.0033 0.0016 'International Tables Vol C Tables 4.2.6.8 and 6.1.1.4'
H H 0.0000 0.0000 'International Tables Vol C Tables 4.2.6.8 and 6.1.1.4'
N N 0.0061 0.0033 'International Tables Vol C Tables 4.2.6.8 and 6.1.1.4'
O O 0.0106 0.0060 'International Tables Vol C Tables 4.2.6.8 and 6.1.1.4'
Cu Cu 0.3201 1.2651 'International Tables Vol C Tables 4.2.6.8 and 6.1.1.4'

loop_
_geom_angle_atom_site_label_1
_geom_angle_atom_site_label_2
_geom_angle_atom_site_label_3
_geom_angle
_geom_angle_site_symmetry_1
_geom_angle_site_symmetry_3
O1 Cu1 O1 180.00(16) . 2_775
O1 Cu1 N2 89.95(14) . 2_775
O1 Cu1 N2 90.05(14) 2_775 2_775
O1 Cu1 N2 90.05(14) . .
O1 Cu1 N2 89.95(14) 2_775 .
N2 Cu1 N2 180.0(2) 2_775 .
O4 Cu2 O4 180.0 . 2_656
O4 Cu2 N1 89.64(10) . 2_666
O4 Cu2 N1 90.36(10) 2_656 2_666
O4 Cu2 N1 90.36(10) . 1_545
O4 Cu2 N1 89.64(10) 2_656 1_545
N1 Cu2 N1 180.00(14) 2_666 1_545
C7 O3 C4 118.4(3) . .
C13 O4 Cu2 106.5(2) . .
C1 O1 Cu1 113.1(2) . .
C4 C3 C2 118.1(3) . .
C10 C11 C12 121.2(3) . .
C7 C12 C11 118.9(3) . .
C5 N1 C6 118.1(3) . .
C5 N1 Cu2 118.8(2) . 1_565
C6 N1 Cu2 123.1(2) . 1_565
C8 C7 O3 123.0(3) . .
C8 C7 C12 121.4(3) . .
O3 C7 C12 115.6(3) . .
C6 C2 C3 118.9(3) . .
C6 C2 C1 119.3(3) . .
C3 C2 C1 121.8(3) . .
C11 C10 C9 118.8(3) . .
C11 C10 C13 121.0(3) . .
C9 C10 C13 120.1(3) . .
C5 C4 C3 119.9(3) . .
C5 C4 O3 120.3(3) . .
C3 C4 O3 119.6(3) . .
N1 C5 C4 122.3(3) . .
O5 C13 O4 122.9(3) . .
O5 C13 C10 120.7(3) . .
O4 C13 C10 116.4(3) . .
N1 C6 C2 122.6(3) . .
C7 C8 C9 119.0(3) . .
C10 C9 C8 120.8(3) . .
O2 C1 O1 125.3(3) . .
O2 C1 C2 119.9(3) . .
O1 C1 C2 114.7(3) . .
C15 N2 C14 111.7(4) . .
C15 N2 Cu1 113.8(3) . .
C14 N2 Cu1 111.6(3) . .
C18 N3 C17 124.6(8) . .
C18 N3 C16 121.6(8) . .
C17 N3 C16 113.2(7) . .
N3 C18 O6 119.8(10) . .

loop_
_geom_bond_atom_site_label_1
_geom_bond_atom_site_label_2
_geom_bond_distance
_geom_bond_site_symmetry_2
Cu1 O1 1.954(3) .
Cu1 O1 1.954(3) 2_775
Cu1 N2 2.008(4) 2_775
Cu1 N2 2.008(4) .
Cu2 O4 1.946(2) .
Cu2 O4 1.946(2) 2_656
Cu2 N1 2.029(3) 2_666
Cu2 N1 2.029(3) 1_545
O3 C7 1.383(4) .
O3 C4 1.385(4) .
O5 C13 1.242(4) .
O4 C13 1.284(4) .
O1 C1 1.288(5) .
O2 C1 1.227(5) .
C3 C4 1.382(4) .
C3 C2 1.396(5) .
C11 C10 1.386(5) .
C11 C12 1.389(5) .
C12 C7 1.384(5) .
N1 C5 1.345(4) .
N1 C6 1.346(4) .
N1 Cu2 2.029(3) 1_565
C7 C8 1.377(5) .
C2 C6 1.386(4) .
C2 C1 1.513(4) .
C10 C9 1.389(5) .
C10 C13 1.503(4) .
C4 C5 1.379(4) .
C8 C9 1.397(5) .
N2 C15 1.473(6) .
N2 C14 1.476(6) .
N3 C18 1.243(9) .
N3 C17 1.434(10) .
N3 C16 1.474(9) .
O6 C18 1.297(11) .

loop_
_geom_torsion_atom_site_label_1
_geom_torsion_atom_site_label_2
_geom_torsion_atom_site_label_3
_geom_torsion_atom_site_label_4
_geom_torsion
_geom_torsion_site_symmetry_1
C10 C11 C12 C7 0.0(5) .
C4 O3 C7 C8 25.4(5) .
C4 O3 C7 C12 -157.6(3) .
C11 C12 C7 C8 1.3(5) .
C11 C12 C7 O3 -175.7(3) .
C4 C3 C2 C6 1.4(5) .
C4 C3 C2 C1 -178.4(3) .
C12 C11 C10 C9 -0.5(5) .
C12 C11 C10 C13 177.0(3) .
C2 C3 C4 C5 0.6(5) .
C2 C3 C4 O3 -174.8(3) .
C7 O3 C4 C5 61.5(4) .
C7 O3 C4 C3 -123.2(3) .
C6 N1 C5 C4 1.2(5) .
Cu2 N1 C5 C4 -176.6(2) 1_565
C3 C4 C5 N1 -2.0(5) .
O3 C4 C5 N1 173.3(3) .
Cu2 O4 C13 O5 0.1(4) .
Cu2 O4 C13 C10 180.0(2) .
C11 C10 C13 O5 8.2(5) .
C9 C10 C13 O5 -174.4(4) .
C11 C10 C13 O4 -171.6(3) .
C9 C10 C13 O4 5.8(5) .
C5 N1 C6 C2 0.9(5) .
Cu2 N1 C6 C2 178.6(2) 1_565
C3 C2 C6 N1 -2.2(5) .
C1 C2 C6 N1 177.6(3) .
O3 C7 C8 C9 174.8(3) .
C12 C7 C8 C9 -2.1(6) .
C11 C10 C9 C8 -0.3(6) .
C13 C10 C9 C8 -177.8(4) .
C7 C8 C9 C10 1.5(6) .
Cu1 O1 C1 O2 -4.4(5) .
Cu1 O1 C1 C2 175.7(2) .
C6 C2 C1 O2 7.9(5) .
C3 C2 C1 O2 -172.3(4) .
C6 C2 C1 O1 -172.2(3) .
C3 C2 C1 O1 7.6(5) .
C17 N3 C18 O6 -1.4(16) .
C16 N3 C18 O6 169.5(10) .
